data_2238098
loop_
_publ_author_name
'Shen, Hong'
'Bai, Shu-Yuan'
'Han, Xin-Yi'
'Li, Xiang-Zhi'
'Wang, Hai-Bo'

_publ_section_title
;
 8-{[3-(3-Methoxyphenyl)-1,2,4-oxadiazol-5-yl]methoxy}quinoline
 monohydrate
;
_journal_coeditor_code YK2090
_journal_issue 5
_journal_name_full 'Acta Crystallographica Section E'
_journal_page_first o760
_journal_paper_doi 10.1107/S1600536813010271
_journal_volume 69
_journal_year 2013
_chemical_formula_iupac 'C19 H15 N3 O3, H2 O'
_chemical_formula_moiety 'C19 H15 N3 O3, H2 O'
_chemical_formula_sum 'C19 H17 N3 O4'
_chemical_formula_weight 351.36
_chemical_melting_point 338
_chemical_name_systematic
;
8-{[3-(3-Methoxyphenyl)-1,2,4-oxadiazol-5-yl]methoxy}quinoline monohydrate
;
_space_group_IT_number 14
_symmetry_cell_setting monoclinic
_symmetry_space_group_name_Hall '-P 2yn'
_symmetry_space_group_name_H-M 'P 1 21/n 1'
_atom_sites_solution_hydrogens geom
_atom_sites_solution_primary direct
_atom_sites_solution_secondary difmap
_audit_creation_method SHELXL-97
_cell_angle_alpha 90.00
_cell_angle_beta 92.31(3)
_cell_angle_gamma 90.00
_cell_formula_units_Z 4
_cell_length_a 7.9510(16)
_cell_length_b 6.9870(14)
_cell_length_c 30.395(6)
_cell_measurement_reflns_used 25
_cell_measurement_temperature 293(2)
_cell_measurement_theta_max 14
_cell_measurement_theta_min 10
_cell_volume 1687.2(6)
_computing_cell_refinement 'CAD-4 EXPRESS (Enraf--Nonius, 1994)'
_computing_data_collection 'CAD-4 EXPRESS (Enraf--Nonius, 1994)'
_computing_data_reduction 'XCAD4 (Harms & Wocadlo,1995)'
_computing_molecular_graphics 'PLATON (Spek, 2009)'
_computing_publication_material 'PLATON (Spek, 2009)'
_computing_structure_refinement 'SHELXL97 (Sheldrick, 2008)'
_computing_structure_solution 'SHELXS97 (Sheldrick, 2008)'
_diffrn_ambient_temperature 293(2)
_diffrn_measured_fraction_theta_full 0.999
_diffrn_measured_fraction_theta_max 0.999
_diffrn_measurement_device_type 'Enraf--Nonius CAD-4'
_diffrn_measurement_method \w/2\q
_diffrn_radiation_monochromator graphite
_diffrn_radiation_source 'fine-focus sealed tube'
_diffrn_radiation_type MoK\a
_diffrn_radiation_wavelength 0.71073
_diffrn_reflns_av_R_equivalents 0.0560
_diffrn_reflns_av_sigmaI/netI 0.0325
_diffrn_reflns_limit_h_max 9
_diffrn_reflns_limit_h_min 0
_diffrn_reflns_limit_k_max 8
_diffrn_reflns_limit_k_min 0
_diffrn_reflns_limit_l_max 36
_diffrn_reflns_limit_l_min -36
_diffrn_reflns_number 3339
_diffrn_reflns_theta_full 25.37
_diffrn_reflns_theta_max 25.37
_diffrn_reflns_theta_min 1.34
_diffrn_standards_decay_% 1
_diffrn_standards_interval_count 200
_diffrn_standards_interval_time 7200
_diffrn_standards_number 3
_exptl_absorpt_coefficient_mu 0.099
_exptl_absorpt_correction_T_max 0.9902
_exptl_absorpt_correction_T_min 0.9709
_exptl_absorpt_correction_type psi-scan
_exptl_absorpt_process_details '(North <i>et al.</i>, 1968)'
_exptl_crystal_colour colourless
_exptl_crystal_density_diffrn 1.383
_exptl_crystal_density_method 'not measured'
_exptl_crystal_description block
_exptl_crystal_F_000 736
_exptl_crystal_size_max 0.30
_exptl_crystal_size_mid 0.20
_exptl_crystal_size_min 0.10
_refine_diff_density_max 0.215
_refine_diff_density_min -0.207
_refine_ls_extinction_coef 0.045(4)
_refine_ls_extinction_expression Fc^*^=kFc[1+0.001xFc^2^\l^3^/sin(2\q)]^-1/4^
_refine_ls_extinction_method 'SHELXL97 (Sheldrick, 2008)'
_refine_ls_goodness_of_fit_ref 1.008
_refine_ls_hydrogen_treatment mixed
_refine_ls_matrix_type full
_refine_ls_number_parameters 244
_refine_ls_number_reflns 3101
_refine_ls_number_restraints 1
_refine_ls_restrained_S_all 1.008
_refine_ls_R_factor_all 0.0849
_refine_ls_R_factor_gt 0.0547
_refine_ls_shift/su_max 0.000
_refine_ls_shift/su_mean 0.000
_refine_ls_structure_factor_coef Fsqd
_refine_ls_weighting_details 'calc w=1/[\s^2^(Fo^2^)+(0.1000P)^2^+1.4000P] where P=(Fo^2^+2Fc^2^)/3'
_refine_ls_weighting_scheme calc
_refine_ls_wR_factor_gt 0.1667
_refine_ls_wR_factor_ref 0.1949
_reflns_number_gt 2183
_reflns_number_total 3101
_reflns_threshold_expression I>2sigma(I)
_cod_data_source_file yk2090.cif
_cod_data_source_block I
_cod_original_sg_symbol_H-M 'P 21/n'
_cod_database_code 2238098
_cod_database_fobs_code 2238098

loop_
_symmetry_equiv_pos_as_xyz
'x, y, z'
'-x+1/2, y+1/2, -z+1/2'
'-x, -y, -z'
'x-1/2, -y-1/2, z-1/2'

loop_
_atom_site_type_symbol
_atom_site_label
_atom_site_fract_x
_atom_site_fract_y
_atom_site_fract_z
_atom_site_U_iso_or_equiv
_atom_site_adp_type
_atom_site_calc_flag
_atom_site_refinement_flags
_atom_site_occupancy
_atom_site_symmetry_multiplicity
O O1 0.4276(3) 0.7480(4) 0.77526(8) 0.0734(8) Uani d . 1 1
N N1 0.4925(4) 0.3104(4) 0.63924(9) 0.0614(8) Uani d . 1 1
C C1 0.3027(6) 0.6086(7) 0.78108(13) 0.0851(13) Uani d . 1 1
H H1B 0.2535 0.6270 0.8091 0.128 Uiso calc R 1 1
H H1C 0.3522 0.4834 0.7801 0.128 Uiso calc R 1 1
H H1D 0.2171 0.6201 0.7580 0.128 Uiso calc R 1 1
N N2 0.6199(3) 0.4981(3) 0.59050(8) 0.0431(6) Uani d . 1 1
O O2 0.5011(3) 0.2177(3) 0.59795(8) 0.0607(7) Uani d . 1 1
C C2 0.5139(4) 0.7451(5) 0.73722(10) 0.0550(8) Uani d . 1 1
O O3 0.6989(3) 0.4102(3) 0.50481(6) 0.0470(6) Uani d . 1 1
N N3 0.8809(3) 0.6747(3) 0.46505(8) 0.0454(6) Uani d . 1 1
C C3 0.4933(4) 0.6079(5) 0.70490(10) 0.0504(8) Uani d . 1 1
H H3B 0.4178 0.5078 0.7083 0.061 Uiso calc R 1 1
C C4 0.5858(4) 0.6199(4) 0.66719(9) 0.0464(7) Uani d . 1 1
C C5 0.6971(4) 0.7703(5) 0.66207(11) 0.0595(9) Uani d . 1 1
H H5A 0.7580 0.7799 0.6367 0.071 Uiso calc R 1 1
C C6 0.7167(5) 0.9053(6) 0.69492(12) 0.0703(11) Uani d . 1 1
H H6A 0.7922 1.0056 0.6917 0.084 Uiso calc R 1 1
C C7 0.6265(5) 0.8940(5) 0.73233(12) 0.0658(10) Uani d . 1 1
H H7A 0.6409 0.9859 0.7543 0.079 Uiso calc R 1 1
C C8 0.5642(4) 0.4745(4) 0.63264(10) 0.0442(7) Uani d . 1 1
C C9 0.5784(4) 0.3397(4) 0.57156(9) 0.0416(7) Uani d . 1 1
C C10 0.6032(4) 0.2704(4) 0.52647(10) 0.0451(7) Uani d . 1 1
H H10A 0.6624 0.1490 0.5273 0.054 Uiso calc R 1 1
H H10B 0.4953 0.2523 0.5110 0.054 Uiso calc R 1 1
C C11 0.7455(3) 0.3672(4) 0.46310(9) 0.0400(7) Uani d . 1 1
C C12 0.7012(4) 0.2037(4) 0.44091(10) 0.0489(8) Uani d . 1 1
H H12A 0.6377 0.1106 0.4545 0.059 Uiso calc R 1 1
C C13 0.7514(4) 0.1761(5) 0.39758(11) 0.0551(8) Uani d . 1 1
H H13A 0.7193 0.0650 0.3826 0.066 Uiso calc R 1 1
C C14 0.8448(4) 0.3072(5) 0.37739(10) 0.0542(8) Uani d . 1 1
H H14A 0.8781 0.2850 0.3489 0.065 Uiso calc R 1 1
C C15 0.8928(4) 0.4787(4) 0.39913(9) 0.0455(7) Uani d . 1 1
C C16 0.9866(4) 0.6257(5) 0.37967(11) 0.0558(9) Uani d . 1 1
H H16A 1.0215 0.6119 0.3510 0.067 Uiso calc R 1 1
C C17 1.0257(4) 0.7863(5) 0.40267(12) 0.0583(9) Uani d . 1 1
H H17A 1.0888 0.8829 0.3903 0.070 Uiso calc R 1 1
C C18 0.9697(4) 0.8045(5) 0.44528(11) 0.0523(8) Uani d . 1 1
H H18A 0.9970 0.9159 0.4607 0.063 Uiso calc R 1 1
C C19 0.8423(3) 0.5107(4) 0.44272(9) 0.0402(7) Uani d . 1 1
O OW 0.7589(3) 0.8317(3) 0.54382(9) 0.0647(7) Uani d D 1 1
H HWB 0.724(6) 0.727(7) 0.5591(16) 0.106(16) Uiso d . 1 1
H HWA 0.806(6) 0.781(7) 0.5207(12) 0.110(18) Uiso d D 1 1

loop_
_atom_site_aniso_label
_atom_site_aniso_U_11
_atom_site_aniso_U_22
_atom_site_aniso_U_33
_atom_site_aniso_U_12
_atom_site_aniso_U_13
_atom_site_aniso_U_23
O1 0.0923(18) 0.0818(18) 0.0472(14) -0.0117(15) 0.0183(12) -0.0116(13)
N1 0.090(2) 0.0494(16) 0.0465(15) -0.0100(15) 0.0192(14) -0.0026(13)
C1 0.107(3) 0.095(3) 0.056(2) -0.014(3) 0.030(2) -0.006(2)
N2 0.0485(14) 0.0388(13) 0.0425(13) -0.0023(11) 0.0059(10) 0.0021(11)
O2 0.0865(16) 0.0423(12) 0.0550(14) -0.0139(11) 0.0220(12) -0.0013(10)
C2 0.062(2) 0.060(2) 0.0432(17) 0.0007(17) 0.0033(14) -0.0004(15)
O3 0.0630(13) 0.0356(11) 0.0433(11) -0.0086(9) 0.0121(9) -0.0049(9)
N3 0.0484(14) 0.0391(13) 0.0484(14) -0.0026(11) 0.0004(11) -0.0006(11)
C3 0.0566(18) 0.0511(18) 0.0436(17) -0.0030(15) 0.0020(14) 0.0021(14)
C4 0.0487(16) 0.0486(17) 0.0420(16) 0.0013(14) 0.0019(13) 0.0020(13)
C5 0.064(2) 0.065(2) 0.0500(19) -0.0137(17) 0.0110(15) -0.0045(17)
C6 0.078(2) 0.071(2) 0.062(2) -0.025(2) 0.0082(19) -0.0123(19)
C7 0.079(2) 0.066(2) 0.052(2) -0.008(2) 0.0004(17) -0.0162(18)
C8 0.0482(16) 0.0408(16) 0.0438(16) 0.0005(13) 0.0054(12) 0.0041(13)
C9 0.0467(16) 0.0349(14) 0.0435(16) 0.0004(12) 0.0040(12) 0.0042(13)
C10 0.0527(17) 0.0358(15) 0.0470(17) -0.0047(13) 0.0053(13) 0.0022(13)
C11 0.0454(15) 0.0353(14) 0.0393(15) 0.0046(12) 0.0021(12) -0.0023(12)
C12 0.0566(18) 0.0401(16) 0.0500(18) -0.0026(14) 0.0030(14) -0.0054(14)
C13 0.066(2) 0.0465(18) 0.0525(19) 0.0008(16) 0.0010(15) -0.0142(16)
C14 0.065(2) 0.060(2) 0.0372(16) 0.0088(17) 0.0026(14) -0.0049(15)
C15 0.0490(16) 0.0491(17) 0.0382(15) 0.0085(14) 0.0010(12) 0.0037(13)
C16 0.0588(19) 0.065(2) 0.0443(17) 0.0067(16) 0.0079(14) 0.0122(16)
C17 0.063(2) 0.0495(19) 0.063(2) -0.0027(16) 0.0103(16) 0.0154(17)
C18 0.0580(19) 0.0410(17) 0.0578(19) -0.0060(15) 0.0032(15) 0.0008(15)
C19 0.0427(15) 0.0378(15) 0.0397(15) 0.0039(12) -0.0027(12) -0.0003(12)
OW 0.0898(19) 0.0395(12) 0.0661(17) -0.0104(13) 0.0176(14) -0.0020(12)

loop_
_atom_type_symbol
_atom_type_description
_atom_type_scat_dispersion_real
_atom_type_scat_dispersion_imag
_atom_type_scat_source
C C 0.0033 0.0016 'International Tables Vol C Tables 4.2.6.8 and 6.1.1.4'
H H 0.0000 0.0000 'International Tables Vol C Tables 4.2.6.8 and 6.1.1.4'
N N 0.0061 0.0033 'International Tables Vol C Tables 4.2.6.8 and 6.1.1.4'
O O 0.0106 0.0060 'International Tables Vol C Tables 4.2.6.8 and 6.1.1.4'

loop_
_geom_angle_atom_site_label_1
_geom_angle_atom_site_label_2
_geom_angle_atom_site_label_3
_geom_angle
C2 O1 C1 118.5(3)
C8 N1 O2 103.3(2)
O1 C1 H1B 109.5
O1 C1 H1C 109.5
H1B C1 H1C 109.5
O1 C1 H1D 109.5
H1B C1 H1D 109.5
H1C C1 H1D 109.5
C9 N2 C8 103.1(2)
C9 O2 N1 106.3(2)
O1 C2 C3 124.3(3)
O1 C2 C7 115.3(3)
C3 C2 C7 120.4(3)
C11 O3 C10 116.7(2)
C18 N3 C19 118.0(3)
C2 C3 C4 119.6(3)
C2 C3 H3B 120.2
C4 C3 H3B 120.2
C5 C4 C3 120.0(3)
C5 C4 C8 120.1(3)
C3 C4 C8 119.9(3)
C6 C5 C4 119.4(3)
C6 C5 H5A 120.3
C4 C5 H5A 120.3
C7 C6 C5 120.9(3)
C7 C6 H6A 119.5
C5 C6 H6A 119.5
C6 C7 C2 119.6(3)
C6 C7 H7A 120.2
C2 C7 H7A 120.2
N1 C8 N2 114.0(3)
N1 C8 C4 122.7(3)
N2 C8 C4 123.3(3)
N2 C9 O2 113.3(3)
N2 C9 C10 131.2(3)
O2 C9 C10 115.5(2)
O3 C10 C9 107.5(2)
O3 C10 H10A 110.2
C9 C10 H10A 110.2
O3 C10 H10B 110.2
C9 C10 H10B 110.2
H10A C10 H10B 108.5
C12 C11 O3 124.5(3)
C12 C11 C19 120.5(3)
O3 C11 C19 114.9(2)
C11 C12 C13 120.1(3)
C11 C12 H12A 120.0
C13 C12 H12A 120.0
C14 C13 C12 121.2(3)
C14 C13 H13A 119.4
C12 C13 H13A 119.4
C13 C14 C15 120.6(3)
C13 C14 H14A 119.7
C15 C14 H14A 119.7
C14 C15 C16 123.9(3)
C14 C15 C19 119.3(3)
C16 C15 C19 116.8(3)
C17 C16 C15 120.1(3)
C17 C16 H16A 120.0
C15 C16 H16A 120.0
C16 C17 C18 118.8(3)
C16 C17 H17A 120.6
C18 C17 H17A 120.6
N3 C18 C17 124.2(3)
N3 C18 H18A 117.9
C17 C18 H18A 117.9
N3 C19 C15 122.2(3)
N3 C19 C11 119.4(2)
C15 C19 C11 118.3(3)
HWB OW HWA 103(4)

loop_
_geom_bond_atom_site_label_1
_geom_bond_atom_site_label_2
_geom_bond_distance
O1 C2 1.368(4)
O1 C1 1.408(5)
N1 C8 1.300(4)
N1 O2 1.416(3)
C1 H1B 0.9600
C1 H1C 0.9600
C1 H1D 0.9600
N2 C9 1.285(4)
N2 C8 1.382(4)
O2 C9 1.337(3)
C2 C3 1.378(4)
C2 C7 1.385(5)
O3 C11 1.368(3)
O3 C10 1.417(3)
N3 C18 1.310(4)
N3 C19 1.360(4)
C3 C4 1.389(4)
C3 H3B 0.9300
C4 C5 1.386(4)
C4 C8 1.466(4)
C5 C6 1.378(5)
C5 H5A 0.9300
C6 C7 1.371(5)
C6 H6A 0.9300
C7 H7A 0.9300
C9 C10 1.474(4)
C10 H10A 0.9700
C10 H10B 0.9700
C11 C12 1.366(4)
C11 C19 1.421(4)
C12 C13 1.405(4)
C12 H12A 0.9300
C13 C14 1.343(5)
C13 H13A 0.9300
C14 C15 1.413(4)
C14 H14A 0.9300
C15 C16 1.414(4)
C15 C19 1.417(4)
C16 C17 1.352(5)
C16 H16A 0.9300
C17 C18 1.392(5)
C17 H17A 0.9300
C18 H18A 0.9300
OW HWB 0.92(5)
OW HWA 0.881(19)

loop_
_geom_hbond_atom_site_label_D
_geom_hbond_atom_site_label_H
_geom_hbond_atom_site_label_A
_geom_hbond_site_symmetry_A
_geom_hbond_distance_DH
_geom_hbond_distance_HA
_geom_hbond_distance_DA
_geom_hbond_angle_DHA
_geom_hbond_publ_flag
OW HWB N2 . 0.92(5) 2.05(5) 2.965(3) 174(5) yes
OW HWA N3 . 0.88(4) 1.96(4) 2.840(4) 172(4) yes
C10 H10A OW 1_545 0.9700 2.3900 3.340(4) 165.00 yes
C16 H16A O1 4_675 0.9300 2.5800 3.309(4) 135.00 yes

loop_
_geom_torsion_atom_site_label_1
_geom_torsion_atom_site_label_2
_geom_torsion_atom_site_label_3
_geom_torsion_atom_site_label_4
_geom_torsion
C8 N1 O2 C9 0.2(3)
C1 O1 C2 C3 -3.7(5)
C1 O1 C2 C7 175.7(4)
O1 C2 C3 C4 179.1(3)
C7 C2 C3 C4 -0.2(5)
C2 C3 C4 C5 -0.6(5)
C2 C3 C4 C8 -179.9(3)
C3 C4 C5 C6 1.0(5)
C8 C4 C5 C6 -179.7(3)
C4 C5 C6 C7 -0.7(6)
C5 C6 C7 C2 -0.1(6)
O1 C2 C7 C6 -178.8(4)
C3 C2 C7 C6 0.5(6)
O2 N1 C8 N2 -0.2(4)
O2 N1 C8 C4 -179.3(3)
C9 N2 C8 N1 0.1(3)
C9 N2 C8 C4 179.2(3)
C5 C4 C8 N1 164.3(3)
C3 C4 C8 N1 -16.4(5)
C5 C4 C8 N2 -14.8(5)
C3 C4 C8 N2 164.6(3)
C8 N2 C9 O2 0.1(3)
C8 N2 C9 C10 -179.2(3)
N1 O2 C9 N2 -0.2(3)
N1 O2 C9 C10 179.2(3)
C11 O3 C10 C9 175.8(2)
N2 C9 C10 O3 4.2(4)
O2 C9 C10 O3 -175.0(2)
C10 O3 C11 C12 2.4(4)
C10 O3 C11 C19 -179.6(2)
O3 C11 C12 C13 178.0(3)
C19 C11 C12 C13 0.1(4)
C11 C12 C13 C14 0.8(5)
C12 C13 C14 C15 -1.1(5)
C13 C14 C15 C16 -178.1(3)
C13 C14 C15 C19 0.4(5)
C14 C15 C16 C17 179.3(3)
C19 C15 C16 C17 0.7(4)
C15 C16 C17 C18 -1.0(5)
C19 N3 C18 C17 0.7(5)
C16 C17 C18 N3 0.3(5)
C18 N3 C19 C15 -1.0(4)
C18 N3 C19 C11 -179.7(3)
C14 C15 C19 N3 -178.4(3)
C16 C15 C19 N3 0.3(4)
C14 C15 C19 C11 0.4(4)
C16 C15 C19 C11 179.0(3)
C12 C11 C19 N3 178.2(3)
O3 C11 C19 N3 0.0(4)
C12 C11 C19 C15 -0.7(4)
O3 C11 C19 C15 -178.8(2)
